data_4516993
loop_
_publ_author_name
'Zou, Song'
'Liu, Yu'
'Xi, Chanjuan'

_publ_section_title
;
 Concise and Efficient Synthesis of Indole-Indolone Scaffolds through
 MeOTf-Induced Annulation of <i>N</i>-(2-Cyanoaryl)indoles.
;
_journal_issue 20
_journal_name_full 'ACS omega'
_journal_page_first 18734
_journal_page_last 18740
_journal_paper_doi 10.1021/acsomega.9b02679
_journal_volume 4
_journal_year 2019
_chemical_formula_moiety 'C15 H8 Br N O'
_chemical_formula_sum 'C15 H8 Br N O'
_chemical_formula_weight 298.13
_space_group_crystal_system triclinic
_space_group_IT_number 2
_space_group_name_Hall '-P 1'
_space_group_name_H-M_alt 'P -1'
_atom_sites_solution_hydrogens geom
_atom_sites_solution_primary dual
_audit_creation_date 2019-05-24
_audit_creation_method
;
Olex2 1.2
(compiled 2018.05.29 svn.r3508 for OlexSys, GUI svn.r5506)
;
_cell_angle_alpha 78.431(4)
_cell_angle_beta 87.969(3)
_cell_angle_gamma 62.900(5)
_cell_formula_units_Z 2
_cell_length_a 7.3045(3)
_cell_length_b 7.6279(4)
_cell_length_c 11.8666(4)
_cell_measurement_reflns_used 4256
_cell_measurement_temperature 109.99(10)
_cell_measurement_theta_max 74.1760
_cell_measurement_theta_min 3.7870
_cell_volume 575.45(5)
_computing_cell_refinement 'CrysAlisPro 1.171.40.14e (Rigaku OD, 2018)'
_computing_data_collection 'CrysAlisPro 1.171.40.14e (Rigaku OD, 2018)'
_computing_data_reduction 'CrysAlisPro 1.171.40.14e (Rigaku OD, 2018)'
_computing_molecular_graphics 'Olex2 (Dolomanov et al., 2009)'
_computing_publication_material 'Olex2 (Dolomanov et al., 2009)'
_computing_structure_refinement 'ShelXL (Sheldrick, 2015)'
_computing_structure_solution 'ShelXT (Sheldrick, 2015)'
_diffrn_ambient_environment N~2~
_diffrn_ambient_temperature 109.99(10)
_diffrn_detector 'CCD plate'
_diffrn_detector_type HyPix
_diffrn_measured_fraction_theta_full 0.996
_diffrn_measured_fraction_theta_max 0.963
_diffrn_measurement_details
;
List of Runs (angles in degrees, time in seconds):

  # Type    Start    End  Width  t~exp~   \w     \q     \k     \f   Frames
--------------------------------------------------------------------------
  1  \w    -84.00   6.00   0.50    0.05    --  -47.20 105.00 -30.00  180
  2  \w      0.00  84.00   0.50    0.05    --   47.20-105.00-130.00  168
  3  \w   -111.00 -26.00   0.50    0.05    --  -99.00 105.00 -30.00  170
  4  \w   -158.00 -81.00   0.50    0.05    --  -99.00-105.00-130.00  154
  5  \w     77.00 108.00   0.50    0.05    --  103.25-105.00-130.00   62
  6  \w     42.00  75.00   0.50    0.05    --  103.25-105.00-130.00   66
  7  \w   -114.00 -76.00   0.50    0.05    --  -47.20-125.00  60.00   76
  8  \w   -118.00 -72.00   0.50    0.05    --  -47.20-125.00  30.00   92
  9  \w     18.00  45.00   0.50    0.05    --   47.20-125.00 120.00   54
 10  \w     50.00  95.00   0.50    0.05    --   47.20-125.00 120.00   90
 11  \w    -24.00  54.00   0.50    0.05    --   47.20 -38.00 -60.00  156
 12  \w     33.00 116.00   0.50    0.05    --   47.20  57.00 -90.00  166
 13  \w   -138.00 -92.00   0.50    0.05    --  -99.00 -45.00-120.00   92
 14  \w   -167.00-142.00   0.50    0.05    --  -99.00 -45.00-120.00   50
 15  \w   -101.00 -26.00   0.50    0.05    --  -99.00 125.00  90.00  150
 16  \w   -113.00 -40.00   0.50    0.05    --  -99.00  61.00  90.00  146
 17  \w    -66.00 -28.00   0.50    0.05    --  -99.00 125.00  60.00   76
 18  \w   -167.00 -82.00   0.50    0.05    --  -99.00 -61.00 -90.00  170
 19  \w   -146.00 -89.00   0.50    0.05    --  -99.00 -45.00 -60.00  114
 20  \w   -116.00 -84.00   0.50    0.05    --  -99.00 125.00  60.00   64
 21  \w     31.00 125.00   0.50    0.05    --  103.25 -77.00-150.00  188
 22  \w     34.00 116.00   0.50    0.05    --  103.25 -45.00  30.00  164
 23  \w    139.00 165.00   0.50    0.05    --  103.25  77.00 -60.00   52
 24  \w     71.00 126.00   0.50    0.05    --  103.25 -77.00 -60.00  110
 25  \w     31.00  57.00   0.50    0.05    --  103.25 -77.00 -60.00   52
 26  \w     83.00 131.00   0.50    0.05    --  103.25  77.00 -60.00   96
 27  \w    116.00 142.00   0.50    0.05    --  103.25  45.00 -60.00   52
 28  \w     74.00 119.00   0.50    0.05    --  103.25 -61.00  90.00   90
 29  \w     96.00 129.00   0.50    0.05    --  103.25 105.00 -30.00   66
;
_diffrn_measurement_device 'four-circle diffractometer'
_diffrn_measurement_device_type 'XtaLAB Synergy R, HyPix'
_diffrn_measurement_method '\w scans'
_diffrn_orient_matrix_type 'CrysAlisPro convention (1999,Acta A55,543-557)'
_diffrn_orient_matrix_UB_11 0.2298847000
_diffrn_orient_matrix_UB_12 -0.0710569000
_diffrn_orient_matrix_UB_13 -0.0213483000
_diffrn_orient_matrix_UB_21 0.0437609000
_diffrn_orient_matrix_UB_22 -0.0012321000
_diffrn_orient_matrix_UB_23 0.1262789000
_diffrn_orient_matrix_UB_31 0.0399939000
_diffrn_orient_matrix_UB_32 -0.2207526000
_diffrn_orient_matrix_UB_33 0.0350822000
_diffrn_radiation_monochromator mirror
_diffrn_radiation_probe x-ray
_diffrn_radiation_type CuK\a
_diffrn_radiation_wavelength 1.54184
_diffrn_reflns_av_R_equivalents 0.0267
_diffrn_reflns_av_unetI/netI 0.0266
_diffrn_reflns_Laue_measured_fraction_full 0.996
_diffrn_reflns_Laue_measured_fraction_max 0.963
_diffrn_reflns_limit_h_max 9
_diffrn_reflns_limit_h_min -9
_diffrn_reflns_limit_k_max 8
_diffrn_reflns_limit_k_min -9
_diffrn_reflns_limit_l_max 14
_diffrn_reflns_limit_l_min -13
_diffrn_reflns_number 6550
_diffrn_reflns_point_group_measured_fraction_full 0.996
_diffrn_reflns_point_group_measured_fraction_max 0.963
_diffrn_reflns_theta_full 67.684
_diffrn_reflns_theta_max 74.292
_diffrn_reflns_theta_min 3.810
_diffrn_source 'Rotating-anode X-ray tube'
_diffrn_source_type 'PhotonJet R (Cu) X-ray Source'
_exptl_absorpt_coefficient_mu 4.737
_exptl_absorpt_correction_T_max 1.00000
_exptl_absorpt_correction_T_min 0.68595
_exptl_absorpt_correction_type multi-scan
_exptl_absorpt_process_details
;
CrysAlisPro 1.171.40.14e (Rigaku Oxford Diffraction, 2018)
Empirical absorption correction using spherical harmonics,
 implemented in SCALE3 ABSPACK scaling algorithm.
;
_exptl_crystal_colour orange
_exptl_crystal_colour_primary orange
_exptl_crystal_density_diffrn 1.721
_exptl_crystal_description block
_exptl_crystal_F_000 296
_exptl_crystal_size_max 0.227
_exptl_crystal_size_mid 0.152
_exptl_crystal_size_min 0.122
_refine_diff_density_max 0.370
_refine_diff_density_min -0.505
_refine_diff_density_rms 0.083
_refine_ls_extinction_method none
_refine_ls_goodness_of_fit_ref 1.116
_refine_ls_hydrogen_treatment constr
_refine_ls_matrix_type full
_refine_ls_number_parameters 163
_refine_ls_number_reflns 2258
_refine_ls_number_restraints 0
_refine_ls_restrained_S_all 1.116
_refine_ls_R_factor_all 0.0296
_refine_ls_R_factor_gt 0.0241
_refine_ls_shift/su_max 0.001
_refine_ls_shift/su_mean 0.000
_refine_ls_structure_factor_coef Fsqd
_refine_ls_weighting_details 'w=1/[\s^2^(Fo^2^)+(0.0272P)^2^+0.6029P] where P=(Fo^2^+2Fc^2^)/3'
_refine_ls_weighting_scheme calc
_refine_ls_wR_factor_gt 0.0603
_refine_ls_wR_factor_ref 0.0654
_reflns_Friedel_coverage 0.000
_reflns_number_gt 2132
_reflns_number_total 2258
_reflns_threshold_expression 'I > 2\s(I)'
_cod_data_source_file ao9b02679_si_002.cif
_cod_data_source_block tx801_compound_4i
_cod_database_code 4516993
_shelx_shelxl_version_number 2017/1
_chemical_oxdiff_usercomment 'C H N O Br'
_shelx_space_group_comment
;
The symmetry employed for this shelxl refinement is uniquely defined
by the following loop, which should always be used as a source of
symmetry information in preference to the above space-group names.
They are only intended as comments.
;
_reflns_odcompleteness_completeness 99.86
_reflns_odcompleteness_iscentric 1
_reflns_odcompleteness_theta 68.13
_olex2_refinement_description
;
1. Fixed Uiso
 At 1.2 times of:
  All C(H) groups
2.a Aromatic/amide H refined with riding coordinates:
 C9(H9), C11(H11), C2(H2), C13(H13), C8(H8), C5(H5), C3(H3), C4(H4)
;
_olex2_submission_special_instructions 'No special instructions were received'
_oxdiff_exptl_absorpt_empirical_details
;
Empirical correction (ABSPACK) includes:
- Absorption correction using spherical harmonics
- Frame scaling
;
_oxdiff_exptl_absorpt_empirical_full_max 1.431
_oxdiff_exptl_absorpt_empirical_full_min 0.835

loop_
_space_group_symop_operation_xyz
'x, y, z'
'-x, -y, -z'

loop_
_atom_site_label
_atom_site_type_symbol
_atom_site_fract_x
_atom_site_fract_y
_atom_site_fract_z
_atom_site_U_iso_or_equiv
_atom_site_adp_type
_atom_site_occupancy
_atom_site_site_symmetry_order
_atom_site_calc_flag
_atom_site_refinement_flags_posn
Br1 Br 1.04307(3) 0.11228(3) 0.86175(2) 0.02423(9) Uani 1 1 d .
O1 O 0.2911(2) 1.0603(2) 0.28555(15) 0.0263(4) Uani 1 1 d .
N1 N 0.6949(3) 0.5769(3) 0.38472(15) 0.0173(4) Uani 1 1 d .
C1 C 0.5277(3) 0.7657(3) 0.21131(19) 0.0196(4) Uani 1 1 d .
C14 C 0.5432(3) 0.7554(3) 0.40943(19) 0.0186(4) Uani 1 1 d .
C6 C 0.6886(3) 0.5806(3) 0.26535(18) 0.0181(4) Uani 1 1 d .
C12 C 0.7086(3) 0.5481(3) 0.57658(19) 0.0184(4) Uani 1 1 d .
C9 C 1.0291(3) 0.1573(3) 0.61826(19) 0.0201(4) Uani 1 1 d .
H9 H 1.134765 0.025972 0.634977 0.024 Uiso 1 1 calc R
C11 C 0.7824(3) 0.4513(3) 0.69034(19) 0.0202(4) Uani 1 1 d .
H11 H 0.727637 0.515219 0.751316 0.024 Uiso 1 1 calc R
C2 C 0.4844(3) 0.8098(3) 0.0941(2) 0.0232(5) Uani 1 1 d .
H2 H 0.376742 0.932053 0.058312 0.028 Uiso 1 1 calc R
C13 C 0.5478(3) 0.7439(3) 0.52609(19) 0.0192(4) Uani 1 1 d .
H13 H 0.463206 0.843515 0.564998 0.023 Uiso 1 1 calc R
C8 C 0.9615(3) 0.2522(3) 0.50545(19) 0.0191(4) Uani 1 1 d .
H8 H 1.022155 0.188844 0.445042 0.023 Uiso 1 1 calc R
C15 C 0.4304(3) 0.8880(3) 0.29996(19) 0.0200(4) Uani 1 1 d .
C7 C 0.7985(3) 0.4469(3) 0.48494(18) 0.0166(4) Uani 1 1 d .
C10 C 0.9396(3) 0.2573(3) 0.70871(19) 0.0198(4) Uani 1 1 d .
C5 C 0.8109(3) 0.4380(3) 0.2036(2) 0.0223(5) Uani 1 1 d .
H5 H 0.918402 0.315813 0.239563 0.027 Uiso 1 1 calc R
C3 C 0.6048(4) 0.6680(4) 0.0303(2) 0.0286(5) Uani 1 1 d .
H3 H 0.577882 0.694906 -0.049026 0.034 Uiso 1 1 calc R
C4 C 0.7661(4) 0.4850(4) 0.0851(2) 0.0269(5) Uani 1 1 d .
H4 H 0.845930 0.392066 0.041114 0.032 Uiso 1 1 calc R

loop_
_atom_site_aniso_label
_atom_site_aniso_U_11
_atom_site_aniso_U_22
_atom_site_aniso_U_33
_atom_site_aniso_U_23
_atom_site_aniso_U_13
_atom_site_aniso_U_12
Br1 0.02373(14) 0.02971(15) 0.01761(13) -0.00197(9) -0.00014(9) -0.01192(10)
O1 0.0207(8) 0.0211(8) 0.0304(9) -0.0051(7) 0.0000(7) -0.0038(6)
N1 0.0169(8) 0.0166(8) 0.0180(9) -0.0051(7) 0.0036(7) -0.0069(7)
C1 0.0161(10) 0.0202(10) 0.0234(11) -0.0040(8) 0.0017(8) -0.0093(8)
C14 0.0160(10) 0.0165(10) 0.0237(11) -0.0066(8) 0.0044(8) -0.0071(8)
C6 0.0179(10) 0.0228(10) 0.0164(10) -0.0036(8) 0.0017(8) -0.0120(8)
C12 0.0171(10) 0.0206(10) 0.0210(11) -0.0072(8) 0.0050(8) -0.0108(8)
C9 0.0167(10) 0.0182(10) 0.0243(11) -0.0039(8) 0.0019(8) -0.0073(8)
C11 0.0212(10) 0.0235(11) 0.0205(11) -0.0083(9) 0.0059(8) -0.0129(9)
C2 0.0204(11) 0.0243(11) 0.0229(11) 0.0000(9) -0.0023(9) -0.0104(9)
C13 0.0176(10) 0.0183(10) 0.0231(11) -0.0075(8) 0.0059(8) -0.0086(8)
C8 0.0183(10) 0.0203(10) 0.0199(10) -0.0075(8) 0.0051(8) -0.0089(8)
C15 0.0156(10) 0.0225(11) 0.0237(11) -0.0040(9) 0.0012(8) -0.0105(9)
C7 0.0154(9) 0.0194(10) 0.0169(10) -0.0044(8) 0.0033(8) -0.0095(8)
C10 0.0189(10) 0.0246(11) 0.0194(10) -0.0037(8) 0.0029(8) -0.0133(9)
C5 0.0231(11) 0.0184(10) 0.0238(11) -0.0053(9) 0.0018(9) -0.0078(9)
C3 0.0333(13) 0.0361(13) 0.0191(11) -0.0067(10) 0.0005(10) -0.0178(11)
C4 0.0323(12) 0.0261(11) 0.0227(12) -0.0100(9) 0.0041(10) -0.0120(10)

loop_
_atom_type_symbol
_atom_type_description
_atom_type_scat_dispersion_real
_atom_type_scat_dispersion_imag
_atom_type_scat_source
C C 0.0181 0.0091 'International Tables Vol C Tables 4.2.6.8 and 6.1.1.4'
H H 0.0000 0.0000 'International Tables Vol C Tables 4.2.6.8 and 6.1.1.4'
Br Br -0.6763 1.2805 'International Tables Vol C Tables 4.2.6.8 and 6.1.1.4'
N N 0.0311 0.0180 'International Tables Vol C Tables 4.2.6.8 and 6.1.1.4'
O O 0.0492 0.0322 'International Tables Vol C Tables 4.2.6.8 and 6.1.1.4'

loop_
_geom_angle_atom_site_label_1
_geom_angle_atom_site_label_2
_geom_angle_atom_site_label_3
_geom_angle
C14 N1 C6 110.85(18)
C7 N1 C14 109.72(17)
C7 N1 C6 139.33(18)
C6 C1 C15 108.76(19)
C2 C1 C6 120.6(2)
C2 C1 C15 130.6(2)
N1 C14 C15 108.03(18)
C13 C14 N1 109.43(19)
C13 C14 C15 142.5(2)
C1 C6 N1 108.01(18)
C5 C6 N1 130.3(2)
C5 C6 C1 121.7(2)
C11 C12 C13 132.6(2)
C11 C12 C7 119.90(19)
C7 C12 C13 107.45(19)
C8 C9 H9 119.7
C8 C9 C10 120.6(2)
C10 C9 H9 119.7
C12 C11 H11 121.3
C10 C11 C12 117.3(2)
C10 C11 H11 121.3
C1 C2 H2 120.7
C1 C2 C3 118.7(2)
C3 C2 H2 120.7
C14 C13 C12 106.62(18)
C14 C13 H13 126.7
C12 C13 H13 126.7
C9 C8 H8 121.2
C9 C8 C7 117.58(19)
C7 C8 H8 121.2
O1 C15 C1 128.1(2)
O1 C15 C14 127.6(2)
C14 C15 C1 104.30(17)
N1 C7 C12 106.76(17)
N1 C7 C8 131.51(19)
C8 C7 C12 121.7(2)
C9 C10 Br1 117.29(16)
C11 C10 Br1 119.86(17)
C11 C10 C9 122.8(2)
C6 C5 H5 121.5
C6 C5 C4 117.1(2)
C4 C5 H5 121.5
C2 C3 H3 120.0
C2 C3 C4 120.1(2)
C4 C3 H3 120.0
C5 C4 C3 121.9(2)
C5 C4 H4 119.1
C3 C4 H4 119.1

loop_
_geom_bond_atom_site_label_1
_geom_bond_atom_site_label_2
_geom_bond_distance
Br1 C10 1.903(2)
O1 C15 1.223(3)
N1 C14 1.389(3)
N1 C6 1.413(3)
N1 C7 1.370(3)
C1 C6 1.402(3)
C1 C2 1.376(3)
C1 C15 1.489(3)
C14 C13 1.370(3)
C14 C15 1.476(3)
C6 C5 1.381(3)
C12 C11 1.395(3)
C12 C13 1.436(3)
C12 C7 1.426(3)
C9 H9 0.9300
C9 C8 1.376(3)
C9 C10 1.409(3)
C11 H11 0.9300
C11 C10 1.377(3)
C2 H2 0.9300
C2 C3 1.390(3)
C13 H13 0.9300
C8 H8 0.9300
C8 C7 1.396(3)
C5 H5 0.9300
C5 C4 1.391(3)
C3 H3 0.9300
C3 C4 1.397(4)
C4 H4 0.9300
